data_7106859
loop_
_publ_author_name
'Boris Burger'
'Sebastian Dechert'
'Christian Gro\&se'
'Serhiy Demeshko'
'Franc Meyer'

_publ_section_title
;
 Visualising the Carboxylate Shift at a Bioinspired Diiron(II) Site in the
 Solid State
;
_journal_name_full Chem.Commun.
_journal_page_first 10428
_journal_paper_doi 10.1039/c1cc13756e
_journal_volume 47
_journal_year 2011
_chemical_formula_moiety 'C31 H42 Fe2 N12 O6, 2(C2 H3 N)'
_chemical_formula_sum 'C35 H48 Fe2 N14 O6'
_chemical_formula_weight 872.57
_chemical_name_systematic
;
?
;
_space_group_IT_number 19
_symmetry_cell_setting orthorhombic
_symmetry_space_group_name_Hall 'P 2ac 2ab'
_symmetry_space_group_name_H-M 'P 21 21 21'
_atom_sites_solution_hydrogens geom
_atom_sites_solution_primary direct
_atom_sites_solution_secondary difmap
_audit_creation_method SHELXL-97
_cell_angle_alpha 90.00
_cell_angle_beta 90.00
_cell_angle_gamma 90.00
_cell_formula_units_Z 8
_cell_length_a 16.3877(4)
_cell_length_b 19.0209(4)
_cell_length_c 26.5783(6)
_cell_measurement_reflns_used 98806
_cell_measurement_temperature 248(2)
_cell_measurement_theta_max 25.71
_cell_measurement_theta_min 1.32
_cell_volume 8284.7(3)
_computing_cell_refinement 'X-AREA (Stoe & Cie, 2002)'
_computing_data_collection 'X-AREA (Stoe & Cie, 2002)'
_computing_data_reduction 'X-AREA (Stoe & Cie, 2002)'
_computing_molecular_graphics 'DIAMOND (Brandenburg, 2001)'
_computing_publication_material 'SHELXL-97 (Sheldrick, 1997)'
_computing_structure_refinement 'SHELXL-97 (Sheldrick, 1997)'
_computing_structure_solution 'SHELXS-97 (Sheldrick, 1990)'
_diffrn_ambient_temperature 248(2)
_diffrn_measured_fraction_theta_full 0.996
_diffrn_measured_fraction_theta_max 0.996
_diffrn_measurement_device_type 'Stoe IPDS II'
_diffrn_measurement_method \w
_diffrn_radiation_monochromator graphite
_diffrn_radiation_source 'fine-focus sealed tube'
_diffrn_radiation_type MoK\a
_diffrn_radiation_wavelength 0.71073
_diffrn_reflns_av_R_equivalents 0.0586
_diffrn_reflns_av_sigmaI/netI 0.0400
_diffrn_reflns_limit_h_max 19
_diffrn_reflns_limit_h_min -19
_diffrn_reflns_limit_k_max 23
_diffrn_reflns_limit_k_min -22
_diffrn_reflns_limit_l_max 32
_diffrn_reflns_limit_l_min -32
_diffrn_reflns_number 98806
_diffrn_reflns_theta_full 25.71
_diffrn_reflns_theta_max 25.71
_diffrn_reflns_theta_min 1.32
_exptl_absorpt_coefficient_mu 0.761
_exptl_absorpt_correction_T_max 0.8669
_exptl_absorpt_correction_T_min 0.7817
_exptl_absorpt_correction_type numerical
_exptl_absorpt_process_details 'X-RED (Stoe & Cie, 2002)'
_exptl_crystal_colour colorless
_exptl_crystal_density_diffrn 1.399
_exptl_crystal_density_method 'not measured'
_exptl_crystal_description block
_exptl_crystal_F_000 3648
_exptl_crystal_size_max 0.40
_exptl_crystal_size_mid 0.30
_exptl_crystal_size_min 0.24
_refine_diff_density_max 0.597
_refine_diff_density_min -0.337
_refine_diff_density_rms 0.048
_refine_ls_abs_structure_details 'Flack H D (1983), Acta Cryst. A39, 876-881'
_refine_ls_abs_structure_Flack 0.007(9)
_refine_ls_extinction_method none
_refine_ls_goodness_of_fit_ref 1.005
_refine_ls_hydrogen_treatment constr
_refine_ls_matrix_type full
_refine_ls_number_parameters 1032
_refine_ls_number_reflns 15703
_refine_ls_number_restraints 0
_refine_ls_restrained_S_all 1.005
_refine_ls_R_factor_all 0.0480
_refine_ls_R_factor_gt 0.0379
_refine_ls_shift/su_max 0.001
_refine_ls_shift/su_mean 0.000
_refine_ls_structure_factor_coef Fsqd
_refine_ls_weighting_details 'calc w=1/[\s^2^(Fo^2^)+(0.0467P)^2^+0.0000P] where P=(Fo^2^+2Fc^2^)/3'
_refine_ls_weighting_scheme calc
_refine_ls_wR_factor_gt 0.0793
_refine_ls_wR_factor_ref 0.0820
_reflns_number_gt 13393
_reflns_number_total 15703
_reflns_threshold_expression >2sigma(I)
_cod_data_source_file c1cc13756e.txt
_cod_data_source_block 1-bb70m25at248K-one-crystal
_cod_database_code 7106859

loop_
_symmetry_equiv_pos_as_xyz
'x, y, z'
'-x+1/2, -y, z+1/2'
'-x, y+1/2, -z+1/2'
'x+1/2, -y+1/2, -z'

loop_
_atom_site_label
_atom_site_type_symbol
_atom_site_fract_x
_atom_site_fract_y
_atom_site_fract_z
_atom_site_U_iso_or_equiv
_atom_site_adp_type
_atom_site_occupancy
_atom_site_symmetry_multiplicity
_atom_site_calc_flag
_atom_site_refinement_flags
_atom_site_disorder_assembly
_atom_site_disorder_group
Fe1 Fe 0.77252(3) 0.41521(2) 0.613088(16) 0.03866(11) Uani 1 1 d . . .
Fe2 Fe 0.90951(3) 0.28556(2) 0.561508(17) 0.03635(10) Uani 1 1 d . . .
Fe11 Fe 0.24958(3) 0.59881(2) 0.592224(15) 0.03873(11) Uani 1 1 d . . .
Fe12 Fe 0.43202(2) 0.68911(2) 0.563012(15) 0.03260(9) Uani 1 1 d . . .
N1 N 0.79768(13) 0.40533(12) 0.53546(8) 0.0314(5) Uani 1 1 d . A .
N2 N 0.83708(14) 0.35023(12) 0.51344(9) 0.0323(5) Uani 1 1 d . A .
N3 N 0.68586(14) 0.50889(12) 0.55920(9) 0.0352(5) Uani 1 1 d . . .
N4 N 0.76544(17) 0.51116(13) 0.65259(9) 0.0426(6) Uani 1 1 d . A .
N5 N 0.7348(2) 0.62083(15) 0.67035(11) 0.0575(8) Uani 1 1 d . A .
N6 N 0.64204(16) 0.39476(13) 0.61891(10) 0.0430(6) Uani 1 1 d . A .
N7 N 0.51407(16) 0.39347(15) 0.59432(11) 0.0477(7) Uani 1 1 d . A .
N8 N 0.95832(15) 0.34604(13) 0.40966(9) 0.0367(5) Uani 1 1 d . . .
N9 N 1.01553(16) 0.26541(13) 0.51241(10) 0.0416(6) Uani 1 1 d . A .
N10 N 1.11686(16) 0.27480(15) 0.45807(11) 0.0469(7) Uani 1 1 d . A .
N11 N 1.0732(2) 0.47296(18) 0.35771(13) 0.0681(9) Uani 1 1 d . . .
N12 N 1.04764(19) 0.38368(16) 0.30710(10) 0.0522(7) Uani 1 1 d . . .
N21 N 0.28587(14) 0.61830(13) 0.51892(8) 0.0343(5) Uani 1 1 d . . .
N22 N 0.35460(14) 0.65437(12) 0.50459(8) 0.0313(5) Uani 1 1 d . . .
N23 N 0.15319(16) 0.53491(14) 0.53223(10) 0.0417(6) Uani 1 1 d . . .
N24 N 0.13035(16) 0.62534(14) 0.61238(11) 0.0452(6) Uani 1 1 d . . .
N25 N -0.00396(17) 0.62229(16) 0.61069(12) 0.0527(7) Uani 1 1 d . . .
N26 N 0.25229(16) 0.49304(13) 0.61237(9) 0.0404(6) Uani 1 1 d . . .
N27 N 0.22972(17) 0.38032(13) 0.59988(10) 0.0449(6) Uani 1 1 d . . .
N28 N 0.48327(15) 0.64802(12) 0.40586(9) 0.0347(5) Uani 1 1 d . . .
N29 N 0.54837(15) 0.68859(14) 0.52192(9) 0.0398(6) Uani 1 1 d . . .
N30 N 0.64766(15) 0.68352(14) 0.46591(9) 0.0405(6) Uani 1 1 d . . .
N31 N 0.3469(3) 0.6513(2) 0.31106(12) 0.0854(13) Uani 1 1 d . . .
N32 N 0.4760(3) 0.66263(18) 0.28782(11) 0.0688(10) Uani 1 1 d . . .
O1A O 0.90638(19) 0.43613(15) 0.62472(11) 0.0534(10) Uiso 0.806(6) 1 d P A 1
O2A O 0.98433(18) 0.34483(18) 0.60404(12) 0.0495(9) Uiso 0.806(6) 1 d P A 1
C26A C 0.9701(2) 0.4009(2) 0.62788(13) 0.0334(9) Uiso 0.806(6) 1 d P A 1
C27A C 1.0317(4) 0.4293(3) 0.6635(2) 0.050(2) Uiso 0.806(6) 1 d P A 1
H27A H 1.0792 0.3989 0.6638 0.080 Uiso 0.806(6) 1 calc PR A 1
H27B H 1.0084 0.4315 0.6970 0.080 Uiso 0.806(6) 1 calc PR A 1
H27C H 1.0477 0.4761 0.6530 0.080 Uiso 0.806(6) 1 calc PR A 1
O1B O 0.9669(8) 0.3866(8) 0.5880(5) 0.058(4) Uiso 0.194(6) 1 d P A 2
O2B O 1.0005(9) 0.3089(9) 0.6356(5) 0.069(5) Uiso 0.194(6) 1 d P A 2
C26B C 0.9967(12) 0.3691(12) 0.6285(7) 0.045(4) Uiso 0.194(6) 1 d P A 2
C27B C 1.0475(12) 0.4230(9) 0.6573(7) 0.019(5) Uiso 0.194(6) 1 d P A 2
H27D H 1.0685 0.4016 0.6878 0.080 Uiso 0.194(6) 1 calc PR A 2
H27E H 1.0136 0.4630 0.6660 0.080 Uiso 0.194(6) 1 calc PR A 2
H27F H 1.0926 0.4385 0.6365 0.080 Uiso 0.194(6) 1 calc PR A 2
O3 O 0.81134(12) 0.30650(11) 0.61811(8) 0.0411(5) Uani 1 1 d . A .
O4 O 0.78516(19) 0.35156(14) 0.69148(9) 0.0657(7) Uani 1 1 d . A .
O5A O 0.8524(2) 0.1839(2) 0.53743(15) 0.0471(14) Uiso 0.623(10) 1 d P A 3
O6A O 0.9404(3) 0.1803(2) 0.59974(18) 0.0560(15) Uiso 0.623(10) 1 d P A 3
C30A C 0.8897(5) 0.1511(5) 0.5720(3) 0.0561(19) Uiso 0.623(10) 1 d P A 3
C31A C 0.8791(6) 0.0707(4) 0.5736(3) 0.066(2) Uiso 0.623(10) 1 d P A 3
H31A H 0.8376 0.0567 0.5496 0.080 Uiso 0.623(10) 1 calc PR A 3
H31B H 0.8626 0.0565 0.6072 0.080 Uiso 0.623(10) 1 calc PR A 3
H31C H 0.9304 0.0482 0.5651 0.080 Uiso 0.623(10) 1 calc PR A 3
O5B O 0.8251(5) 0.1580(5) 0.5190(3) 0.070(3) Uiso 0.377(10) 1 d P A 4
O6B O 0.9068(7) 0.1840(6) 0.5826(4) 0.075(3) Uiso 0.377(10) 1 d P A 4
C30B C 0.8665(7) 0.1431(6) 0.5570(4) 0.043(3) Uiso 0.377(10) 1 d P A 4
C31B C 0.8529(10) 0.0759(7) 0.5845(6) 0.072(4) Uiso 0.377(10) 1 d P A 4
H31D H 0.8220 0.0439 0.5634 0.080 Uiso 0.377(10) 1 calc PR A 4
H31E H 0.8227 0.0851 0.6152 0.080 Uiso 0.377(10) 1 calc PR A 4
H31F H 0.9052 0.0549 0.5927 0.080 Uiso 0.377(10) 1 calc PR A 4
O11 O 0.31450(12) 0.68871(11) 0.61172(7) 0.0389(5) Uani 1 1 d . . .
O12 O 0.28645(17) 0.63818(14) 0.68367(10) 0.0636(7) Uani 1 1 d . . .
O13 O 0.44323(16) 0.79128(12) 0.57886(9) 0.0579(6) Uani 1 1 d . B .
O14A O 0.3754(3) 0.8252(2) 0.51193(16) 0.0763(12) Uiso 0.727(5) 1 d P B 5
O14B O 0.4374(8) 0.8322(6) 0.5027(4) 0.0763(12) Uiso 0.273(5) 1 d P B 6
O15 O 0.44251(16) 0.58461(13) 0.59421(9) 0.0560(6) Uani 1 1 d . . .
O16 O 0.49842(16) 0.66318(15) 0.64244(11) 0.0645(7) Uani 1 1 d . . .
C1 C 0.79305(17) 0.42302(15) 0.45271(11) 0.0351(7) Uani 1 1 d . A .
H1 H 0.7819 0.4428 0.4210 0.080 Uiso 1 1 calc R . .
C2 C 0.77275(16) 0.44919(14) 0.49906(10) 0.0301(6) Uani 1 1 d . . .
C3 C 0.83402(17) 0.36034(15) 0.46310(11) 0.0314(6) Uani 1 1 d . . .
C4 C 0.73553(19) 0.51804(15) 0.51403(11) 0.0390(7) Uani 1 1 d . A .
H4A H 0.7787 0.5525 0.5206 0.080 Uiso 1 1 calc R . .
H4B H 0.7015 0.5359 0.4865 0.080 Uiso 1 1 calc R . .
C5 C 0.6771(2) 0.57214(17) 0.59014(13) 0.0465(8) Uani 1 1 d . A .
H5A H 0.6194 0.5790 0.5984 0.080 Uiso 1 1 calc R . .
H5B H 0.6955 0.6131 0.5709 0.080 Uiso 1 1 calc R . .
C6 C 0.72467(19) 0.56697(16) 0.63689(12) 0.0403(7) Uani 1 1 d . . .
C7 C 0.8025(3) 0.5300(2) 0.69672(14) 0.0647(11) Uani 1 1 d . . .
H7 H 0.8358 0.5005 0.7163 0.080 Uiso 1 1 calc R A .
C8 C 0.7840(3) 0.5970(2) 0.70768(15) 0.0752(13) Uani 1 1 d . A .
H8 H 0.8018 0.6226 0.7359 0.080 Uiso 1 1 calc R . .
C9 C 0.6995(3) 0.6913(2) 0.66577(18) 0.0744(12) Uani 1 1 d . . .
H9A H 0.7279 0.7172 0.6396 0.080 Uiso 1 1 calc R A .
H9B H 0.7051 0.7160 0.6975 0.080 Uiso 1 1 calc R . .
H9C H 0.6422 0.6875 0.6571 0.080 Uiso 1 1 calc R . .
C10 C 0.60886(18) 0.47390(17) 0.54761(11) 0.0382(7) Uani 1 1 d . A .
H10A H 0.6131 0.4502 0.5150 0.080 Uiso 1 1 calc R . .
H10B H 0.5651 0.5089 0.5454 0.080 Uiso 1 1 calc R . .
C11 C 0.58863(19) 0.42137(15) 0.58735(11) 0.0378(7) Uani 1 1 d . . .
C12 C 0.5980(2) 0.34817(19) 0.64807(14) 0.0559(9) Uani 1 1 d . . .
H12 H 0.6195 0.3216 0.6748 0.080 Uiso 1 1 calc R A .
C13 C 0.5204(3) 0.3465(2) 0.63274(16) 0.0631(10) Uani 1 1 d . A .
H13 H 0.4784 0.3183 0.6459 0.080 Uiso 1 1 calc R . .
C14 C 0.4414(2) 0.4083(2) 0.56392(16) 0.0623(10) Uani 1 1 d . . .
H14A H 0.4241 0.4564 0.5696 0.080 Uiso 1 1 calc R A .
H14B H 0.3979 0.3764 0.5734 0.080 Uiso 1 1 calc R . .
H14C H 0.4543 0.4019 0.5286 0.080 Uiso 1 1 calc R . .
C15 C 0.88117(18) 0.31399(16) 0.42737(11) 0.0368(6) Uani 1 1 d . A .
H15A H 0.8936 0.2694 0.4442 0.080 Uiso 1 1 calc R . .
H15B H 0.8468 0.3034 0.3982 0.080 Uiso 1 1 calc R . .
C16 C 1.01055(19) 0.36655(16) 0.45252(11) 0.0383(7) Uani 1 1 d . A .
H16A H 1.0539 0.3980 0.4408 0.080 Uiso 1 1 calc R . .
H16B H 0.9779 0.3918 0.4776 0.080 Uiso 1 1 calc R . .
C17 C 1.04693(17) 0.30336(16) 0.47571(12) 0.0385(7) Uani 1 1 d . . .
C18 C 1.0690(2) 0.20963(17) 0.51841(14) 0.0498(8) Uani 1 1 d . . .
H18 H 1.0628 0.1733 0.5421 0.080 Uiso 1 1 calc R A .
C19 C 1.1305(2) 0.21483(19) 0.48571(14) 0.0523(9) Uani 1 1 d . A .
H19 H 1.1746 0.1836 0.4823 0.080 Uiso 1 1 calc R . .
C20 C 1.1660(2) 0.3016(2) 0.41685(14) 0.0617(10) Uani 1 1 d . . .
H20A H 1.1329 0.3043 0.3866 0.080 Uiso 1 1 calc R A .
H20B H 1.2118 0.2703 0.4110 0.080 Uiso 1 1 calc R . .
H20C H 1.1862 0.3480 0.4253 0.080 Uiso 1 1 calc R . .
C21 C 0.9449(2) 0.40618(17) 0.37559(12) 0.0451(8) Uani 1 1 d . . .
H21A H 0.9284 0.4475 0.3952 0.080 Uiso 1 1 calc R . .
H21B H 0.9009 0.3951 0.3519 0.080 Uiso 1 1 calc R . .
C22 C 1.0213(2) 0.42211(18) 0.34719(13) 0.0498(8) Uani 1 1 d . . .
C23 C 1.1357(3) 0.4653(3) 0.32368(18) 0.0780(13) Uani 1 1 d . . .
H23 H 1.1825 0.4938 0.3226 0.080 Uiso 1 1 calc R . .
C24 C 1.1211(3) 0.4119(2) 0.29225(15) 0.0685(11) Uani 1 1 d . . .
H24 H 1.1542 0.3968 0.2655 0.080 Uiso 1 1 calc R . .
C25 C 1.0055(3) 0.3229(2) 0.28509(15) 0.0719(12) Uani 1 1 d . . .
H25A H 1.0253 0.2801 0.3007 0.080 Uiso 1 1 calc R . .
H25B H 1.0161 0.3212 0.2492 0.080 Uiso 1 1 calc R . .
H25C H 0.9473 0.3272 0.2908 0.080 Uiso 1 1 calc R . .
C28 C 0.80528(19) 0.30059(18) 0.66569(11) 0.0414(7) Uani 1 1 d . . .
C29 C 0.8226(3) 0.2303(2) 0.68923(13) 0.0602(10) Uani 1 1 d . A .
H29A H 0.8145 0.2333 0.7253 0.080 Uiso 1 1 calc R . .
H29B H 0.8786 0.2170 0.6823 0.080 Uiso 1 1 calc R . .
H29C H 0.7860 0.1954 0.6753 0.080 Uiso 1 1 calc R . .
C41 C 0.28139(18) 0.62943(15) 0.43528(11) 0.0369(6) Uani 1 1 d . . .
H41 H 0.2646 0.6261 0.4015 0.080 Uiso 1 1 calc R . .
C42 C 0.24188(18) 0.60384(15) 0.47751(10) 0.0355(6) Uani 1 1 d . . .
C43 C 0.35178(18) 0.66137(14) 0.45416(10) 0.0321(6) Uani 1 1 d . . .
C44 C 0.1588(2) 0.57238(18) 0.48369(12) 0.0448(8) Uani 1 1 d . . .
H44A H 0.1175 0.6096 0.4824 0.080 Uiso 1 1 calc R . .
H44B H 0.1481 0.5395 0.4561 0.080 Uiso 1 1 calc R . .
C45 C 0.0709(2) 0.53820(19) 0.55330(13) 0.0497(8) Uani 1 1 d . . .
H45A H 0.0575 0.4933 0.5694 0.080 Uiso 1 1 calc R . .
H45B H 0.0313 0.5466 0.5263 0.080 Uiso 1 1 calc R . .
C46 C 0.0663(2) 0.59624(17) 0.59115(12) 0.0445(7) Uani 1 1 d . . .
C47 C 0.0994(3) 0.6717(2) 0.64783(15) 0.0603(10) Uani 1 1 d . . .
H47 H 0.1309 0.7000 0.6693 0.080 Uiso 1 1 calc R . .
C48 C 0.0178(2) 0.6699(2) 0.64687(15) 0.0617(10) Uani 1 1 d . . .
H48 H -0.0178 0.6964 0.6672 0.080 Uiso 1 1 calc R . .
C49 C -0.0860(2) 0.6035(2) 0.59625(18) 0.0719(12) Uani 1 1 d . . .
H49A H -0.0977 0.6225 0.5632 0.080 Uiso 1 1 calc R . .
H49B H -0.1243 0.6226 0.6205 0.080 Uiso 1 1 calc R . .
H49C H -0.0911 0.5527 0.5954 0.080 Uiso 1 1 calc R . .
C50 C 0.1872(2) 0.46426(18) 0.53022(13) 0.0520(9) Uani 1 1 d . . .
H50A H 0.2302 0.4621 0.5047 0.080 Uiso 1 1 calc R . .
H50B H 0.1444 0.4306 0.5210 0.080 Uiso 1 1 calc R . .
C51 C 0.22166(19) 0.44587(16) 0.58082(11) 0.0396(7) Uani 1 1 d . . .
C52 C 0.2813(2) 0.45654(19) 0.65271(12) 0.0467(8) Uani 1 1 d . . .
H52 H 0.3069 0.4765 0.6810 0.080 Uiso 1 1 calc R . .
C53 C 0.2673(2) 0.38645(18) 0.64565(12) 0.0496(8) Uani 1 1 d . . .
H53 H 0.2809 0.3497 0.6678 0.080 Uiso 1 1 calc R . .
C54 C 0.2030(2) 0.31513(18) 0.57579(16) 0.0613(10) Uani 1 1 d . . .
H54A H 0.1459 0.3191 0.5666 0.080 Uiso 1 1 calc R . .
H54B H 0.2100 0.2762 0.5990 0.080 Uiso 1 1 calc R . .
H54C H 0.2354 0.3068 0.5458 0.080 Uiso 1 1 calc R . .
C55 C 0.41986(18) 0.69633(14) 0.42559(10) 0.0341(6) Uani 1 1 d . . .
H55A H 0.3962 0.7223 0.3973 0.080 Uiso 1 1 calc R . .
H55B H 0.4462 0.7307 0.4478 0.080 Uiso 1 1 calc R . .
C56 C 0.52423(18) 0.60984(15) 0.44735(11) 0.0358(6) Uani 1 1 d . . .
H56A H 0.5606 0.5740 0.4333 0.080 Uiso 1 1 calc R . .
H56B H 0.4832 0.5861 0.4681 0.080 Uiso 1 1 calc R . .
C57 C 0.57222(18) 0.65940(15) 0.47913(11) 0.0370(7) Uani 1 1 d . . .
C58 C 0.6107(2) 0.73282(18) 0.53599(13) 0.0461(8) Uani 1 1 d . . .
H58 H 0.6109 0.7611 0.5650 0.080 Uiso 1 1 calc R . .
C59 C 0.6719(2) 0.72960(16) 0.50175(13) 0.0447(8) Uani 1 1 d . . .
H59 H 0.7214 0.7545 0.5027 0.080 Uiso 1 1 calc R . .
C60 C 0.6924(2) 0.6677(2) 0.41967(13) 0.0516(9) Uani 1 1 d . . .
H60A H 0.7411 0.6965 0.4180 0.080 Uiso 1 1 calc R . .
H60B H 0.6579 0.6775 0.3908 0.080 Uiso 1 1 calc R . .
H60C H 0.7077 0.6184 0.4195 0.080 Uiso 1 1 calc R . .
C61 C 0.4503(2) 0.59885(17) 0.36808(11) 0.0432(7) Uani 1 1 d . . .
H61A H 0.4039 0.5733 0.3825 0.080 Uiso 1 1 calc R . .
H61B H 0.4923 0.5645 0.3590 0.080 Uiso 1 1 calc R . .
C62 C 0.4235(3) 0.63700(19) 0.32250(12) 0.0532(9) Uani 1 1 d . . .
C63 C 0.3517(5) 0.6905(3) 0.26767(18) 0.111(2) Uani 1 1 d . . .
H63 H 0.3064 0.7098 0.2509 0.080 Uiso 1 1 calc R . .
C64 C 0.4276(5) 0.6975(2) 0.25257(16) 0.0959(19) Uani 1 1 d . . .
H64 H 0.4457 0.7213 0.2237 0.080 Uiso 1 1 calc R . .
C65 C 0.5636(3) 0.6520(3) 0.28645(17) 0.0949(17) Uani 1 1 d . . .
H65A H 0.5877 0.6697 0.3173 0.080 Uiso 1 1 calc R . .
H65B H 0.5864 0.6770 0.2579 0.080 Uiso 1 1 calc R . .
H65C H 0.5753 0.6022 0.2832 0.080 Uiso 1 1 calc R . .
C66 C 0.31230(18) 0.68917(17) 0.65997(11) 0.0376(7) Uani 1 1 d . . .
C67 C 0.3397(2) 0.75500(19) 0.68576(13) 0.0552(9) Uani 1 1 d . . .
H67A H 0.3386 0.7480 0.7219 0.080 Uiso 1 1 calc R . .
H67B H 0.3034 0.7933 0.6769 0.080 Uiso 1 1 calc R . .
H67C H 0.3948 0.7664 0.6752 0.080 Uiso 1 1 calc R . .
C68 C 0.4179(3) 0.83777(19) 0.55047(14) 0.0570(9) Uani 1 1 d . . .
C69 C 0.4229(2) 0.91272(16) 0.56917(15) 0.0558(9) Uani 1 1 d . B .
H69A H 0.4095 0.9447 0.5420 0.080 Uiso 1 1 calc R . .
H69B H 0.4778 0.9223 0.5810 0.080 Uiso 1 1 calc R . .
H69C H 0.3846 0.9193 0.5966 0.080 Uiso 1 1 calc R . .
C70 C 0.4763(2) 0.60108(19) 0.63443(13) 0.0470(8) Uani 1 1 d . . .
C71 C 0.4931(3) 0.5454(2) 0.67325(14) 0.0585(10) Uani 1 1 d . . .
H71A H 0.5473 0.5523 0.6871 0.080 Uiso 1 1 calc R . .
H71B H 0.4899 0.4994 0.6577 0.080 Uiso 1 1 calc R . .
H71C H 0.4531 0.5488 0.7000 0.080 Uiso 1 1 calc R . .
N42 N 0.7350(6) 0.3165(5) 0.3247(3) 0.156(3) Uani 1 1 d . . .
C74 C 0.6786(6) 0.3443(7) 0.3388(4) 0.146(5) Uani 1 1 d . . .
C75 C 0.6145(5) 0.3861(7) 0.3575(3) 0.206(6) Uani 1 1 d . . .
H75A H 0.6312 0.4076 0.3890 0.310 Uiso 1 1 calc R . .
H75B H 0.5668 0.3570 0.3632 0.310 Uiso 1 1 calc R . .
H75C H 0.6015 0.4226 0.3333 0.310 Uiso 1 1 calc R . .
N43 N 0.7535(5) 0.4672(3) 0.8356(2) 0.135(2) Uani 1 1 d . . .
C76 C 0.7036(5) 0.4597(3) 0.8054(2) 0.101(2) Uani 1 1 d . . .
C77 C 0.6461(5) 0.4479(4) 0.7671(2) 0.130(2) Uani 1 1 d . . .
H77A H 0.6677 0.4141 0.7433 0.196 Uiso 1 1 calc R . .
H77B H 0.6347 0.4918 0.7499 0.196 Uiso 1 1 calc R . .
H77C H 0.5962 0.4297 0.7818 0.196 Uiso 1 1 calc R . .
N44 N 0.0046(5) 0.5419(4) 0.7744(2) 0.151(3) Uani 1 1 d . . .
C78 C 0.0709(4) 0.5409(3) 0.76552(19) 0.0874(15) Uani 1 1 d . . .
C79 C 0.1546(3) 0.5375(3) 0.7538(2) 0.1004(17) Uani 1 1 d . . .
H79A H 0.1800 0.5002 0.7732 0.151 Uiso 1 1 calc R . .
H79B H 0.1804 0.5820 0.7619 0.151 Uiso 1 1 calc R . .
H79C H 0.1612 0.5279 0.7182 0.151 Uiso 1 1 calc R . .
N45 N 0.6014(4) 0.8291(4) 0.7593(2) 0.137(2) Uani 1 1 d . . .
C80 C 0.5905(3) 0.8382(3) 0.7184(2) 0.0832(14) Uani 1 1 d . . .
C81 C 0.5807(4) 0.8473(3) 0.66508(19) 0.0977(17) Uani 1 1 d . . .
H81A H 0.6328 0.8402 0.6485 0.147 Uiso 1 1 calc R . .
H81B H 0.5611 0.8944 0.6582 0.147 Uiso 1 1 calc R . .
H81C H 0.5416 0.8133 0.6525 0.147 Uiso 1 1 calc R . .

loop_
_atom_site_aniso_label
_atom_site_aniso_U_11
_atom_site_aniso_U_22
_atom_site_aniso_U_33
_atom_site_aniso_U_23
_atom_site_aniso_U_13
_atom_site_aniso_U_12
Fe1 0.0489(3) 0.0303(2) 0.0368(2) -0.00259(18) 0.00408(19) 0.00226(19)
Fe2 0.0322(2) 0.0309(2) 0.0460(2) 0.00520(19) -0.00186(19) 0.00429(17)
Fe11 0.0457(3) 0.0368(2) 0.0337(2) 0.00053(17) 0.00259(19) -0.0112(2)
Fe12 0.0307(2) 0.0316(2) 0.0355(2) -0.00302(17) -0.00177(18) -0.00309(16)
N1 0.0288(12) 0.0304(12) 0.0349(12) 0.0025(10) 0.0043(10) 0.0052(10)
N2 0.0310(13) 0.0287(12) 0.0371(13) 0.0012(10) 0.0029(10) 0.0048(10)
N3 0.0311(13) 0.0312(12) 0.0432(14) -0.0072(11) 0.0024(11) 0.0021(10)
N4 0.0480(17) 0.0403(14) 0.0396(13) -0.0072(11) -0.0012(12) -0.0011(13)
N5 0.060(2) 0.0472(16) 0.0654(19) -0.0276(14) -0.0051(16) 0.0073(14)
N6 0.0464(16) 0.0363(14) 0.0465(15) -0.0025(12) 0.0053(13) -0.0026(12)
N7 0.0381(15) 0.0454(16) 0.0597(17) -0.0136(14) 0.0063(13) -0.0073(12)
N8 0.0347(14) 0.0345(13) 0.0409(13) -0.0060(11) 0.0058(11) 0.0024(10)
N9 0.0374(15) 0.0319(14) 0.0556(17) -0.0064(12) -0.0030(13) 0.0080(11)
N10 0.0320(14) 0.0494(17) 0.0593(17) -0.0202(14) -0.0025(12) 0.0072(12)
N11 0.071(2) 0.060(2) 0.074(2) -0.0088(16) 0.0322(18) -0.0161(18)
N12 0.062(2) 0.0508(17) 0.0433(15) 0.0039(13) 0.0198(14) 0.0086(14)
N21 0.0288(13) 0.0416(14) 0.0324(12) -0.0013(10) -0.0014(10) -0.0079(10)
N22 0.0306(13) 0.0312(12) 0.0321(12) -0.0002(10) 0.0003(10) -0.0043(10)
N23 0.0410(15) 0.0413(15) 0.0429(14) 0.0078(12) -0.0041(12) -0.0126(12)
N24 0.0397(15) 0.0467(15) 0.0493(15) -0.0003(13) 0.0001(13) -0.0034(12)
N25 0.0409(17) 0.0519(17) 0.0653(19) 0.0214(15) -0.0009(14) 0.0022(13)
N26 0.0395(14) 0.0416(13) 0.0402(13) 0.0016(11) -0.0015(12) -0.0053(12)
N27 0.0442(16) 0.0370(13) 0.0537(16) 0.0012(11) -0.0055(13) -0.0028(12)
N28 0.0389(14) 0.0312(13) 0.0339(12) -0.0014(11) 0.0030(11) -0.0013(10)
N29 0.0341(14) 0.0408(14) 0.0444(14) -0.0015(12) 0.0028(11) -0.0034(11)
N30 0.0347(14) 0.0424(14) 0.0445(14) 0.0026(12) 0.0057(12) -0.0029(12)
N31 0.098(3) 0.117(3) 0.0405(18) -0.0181(19) -0.0096(18) 0.051(3)
N32 0.111(3) 0.0542(19) 0.0410(17) -0.0030(14) 0.0063(19) -0.008(2)
O3 0.0364(11) 0.0463(12) 0.0404(12) 0.0107(10) 0.0011(9) -0.0001(10)
O4 0.092(2) 0.0575(16) 0.0473(14) -0.0085(12) -0.0119(14) 0.0135(15)
O11 0.0341(11) 0.0464(12) 0.0364(11) -0.0074(10) -0.0050(9) -0.0018(9)
O12 0.0696(18) 0.0594(16) 0.0618(15) 0.0169(13) -0.0091(14) -0.0132(13)
O13 0.0710(17) 0.0337(12) 0.0689(16) 0.0021(11) 0.0100(13) 0.0020(11)
O15 0.0752(17) 0.0482(13) 0.0445(13) -0.0009(11) -0.0014(13) 0.0162(13)
O16 0.0522(16) 0.0524(17) 0.089(2) 0.0075(14) 0.0053(14) 0.0073(12)
C1 0.0306(16) 0.0375(16) 0.0373(15) 0.0073(12) 0.0008(12) 0.0011(12)
C2 0.0224(14) 0.0284(13) 0.0397(15) 0.0043(11) 0.0048(12) 0.0004(11)
C3 0.0238(15) 0.0323(15) 0.0381(15) -0.0009(12) -0.0014(12) -0.0008(11)
C4 0.0334(17) 0.0332(15) 0.0505(17) 0.0069(13) 0.0055(14) 0.0023(13)
C5 0.0418(19) 0.0380(17) 0.060(2) -0.0159(15) -0.0046(16) 0.0106(14)
C6 0.0337(17) 0.0375(17) 0.0495(17) -0.0106(13) 0.0065(14) -0.0016(13)
C7 0.086(3) 0.064(3) 0.044(2) -0.0140(18) -0.0190(19) 0.003(2)
C8 0.100(3) 0.071(3) 0.055(2) -0.026(2) -0.021(2) 0.007(3)
C9 0.072(3) 0.054(2) 0.097(3) -0.034(2) -0.013(2) 0.009(2)
C10 0.0307(17) 0.0427(17) 0.0413(17) -0.0029(13) -0.0007(13) -0.0021(13)
C11 0.0343(16) 0.0340(15) 0.0451(16) -0.0135(13) 0.0083(14) -0.0021(13)
C12 0.063(3) 0.0421(19) 0.063(2) 0.0047(17) 0.0087(19) -0.0091(18)
C13 0.062(3) 0.052(2) 0.075(3) 0.006(2) 0.017(2) -0.0197(19)
C14 0.0368(19) 0.065(2) 0.085(3) -0.014(2) 0.0031(19) -0.0112(17)
C15 0.0385(16) 0.0338(14) 0.0380(16) -0.0046(13) 0.0011(12) -0.0008(13)
C16 0.0355(17) 0.0350(16) 0.0443(18) -0.0095(13) 0.0046(13) 0.0001(13)
C17 0.0272(15) 0.0401(17) 0.0482(17) -0.0159(14) 0.0005(13) 0.0003(13)
C18 0.046(2) 0.0369(17) 0.067(2) -0.0085(15) -0.0157(18) 0.0103(15)
C19 0.0379(19) 0.048(2) 0.071(2) -0.0236(18) -0.0084(17) 0.0153(15)
C20 0.0359(19) 0.080(3) 0.069(2) -0.021(2) 0.0177(17) 0.0012(18)
C21 0.049(2) 0.0402(17) 0.0460(17) -0.0009(14) 0.0122(14) 0.0069(15)
C22 0.055(2) 0.0434(19) 0.0510(19) 0.0035(15) 0.0176(17) 0.0054(17)
C23 0.065(3) 0.081(3) 0.089(3) 0.005(3) 0.033(2) -0.014(2)
C24 0.077(3) 0.073(3) 0.056(2) 0.008(2) 0.032(2) 0.016(2)
C25 0.092(3) 0.064(3) 0.060(2) -0.007(2) 0.015(2) 0.002(2)
C28 0.0411(18) 0.047(2) 0.0363(17) 0.0053(14) -0.0080(13) -0.0069(14)
C29 0.080(3) 0.055(2) 0.0451(19) 0.0163(17) -0.0077(18) 0.002(2)
C41 0.0377(16) 0.0412(16) 0.0317(14) -0.0008(13) -0.0055(14) -0.0038(13)
C42 0.0385(16) 0.0353(15) 0.0328(14) -0.0004(12) -0.0057(13) -0.0029(13)
C43 0.0356(16) 0.0292(14) 0.0313(14) 0.0000(11) 0.0022(12) 0.0020(12)
C44 0.0431(19) 0.051(2) 0.0404(17) 0.0093(14) -0.0082(14) -0.0095(15)
C45 0.0411(19) 0.060(2) 0.0477(19) 0.0074(15) -0.0058(16) -0.0147(16)
C46 0.0405(18) 0.0469(18) 0.0460(17) 0.0138(15) -0.0034(15) -0.0044(15)
C47 0.058(3) 0.058(2) 0.064(2) -0.0062(18) 0.0004(19) 0.0036(19)
C48 0.052(2) 0.064(3) 0.069(3) -0.002(2) 0.0058(19) 0.0109(19)
C49 0.0327(19) 0.076(3) 0.107(3) 0.024(3) -0.003(2) -0.0024(19)
C50 0.057(2) 0.0441(19) 0.055(2) -0.0029(16) -0.0161(17) -0.0108(16)
C51 0.0374(17) 0.0379(16) 0.0434(17) -0.0005(13) -0.0030(13) -0.0050(13)
C52 0.0430(19) 0.055(2) 0.0421(17) 0.0045(15) -0.0047(15) -0.0021(16)
C53 0.045(2) 0.052(2) 0.0509(19) 0.0133(15) -0.0050(16) -0.0010(16)
C54 0.061(2) 0.0365(17) 0.086(3) 0.0004(18) -0.017(2) -0.0043(17)
C55 0.0385(16) 0.0293(14) 0.0346(14) 0.0009(11) 0.0028(12) 0.0009(12)
C56 0.0351(16) 0.0321(15) 0.0401(16) 0.0005(12) 0.0023(13) -0.0002(12)
C57 0.0327(17) 0.0367(15) 0.0415(16) 0.0068(13) 0.0024(13) -0.0014(13)
C58 0.0405(19) 0.0490(19) 0.0487(18) -0.0051(15) -0.0014(15) -0.0107(15)
C59 0.0360(18) 0.0372(18) 0.061(2) 0.0008(16) 0.0007(15) -0.0106(14)
C60 0.042(2) 0.059(2) 0.053(2) 0.0047(16) 0.0111(15) -0.0024(16)
C61 0.052(2) 0.0376(17) 0.0396(16) -0.0074(14) 0.0018(14) 0.0026(15)
C62 0.072(3) 0.052(2) 0.0348(17) -0.0136(15) -0.0032(18) 0.0134(19)
C63 0.172(7) 0.112(5) 0.049(3) -0.023(3) -0.026(3) 0.085(5)
C64 0.190(7) 0.064(3) 0.034(2) -0.0011(19) -0.009(3) 0.020(4)
C65 0.106(4) 0.118(4) 0.060(3) -0.006(3) 0.017(3) -0.048(4)
C66 0.0288(15) 0.0440(17) 0.0400(17) -0.0039(14) -0.0029(12) 0.0046(14)
C67 0.061(2) 0.056(2) 0.0480(19) -0.0137(16) -0.0079(17) 0.0005(18)
C68 0.069(3) 0.0416(19) 0.060(2) 0.0044(17) 0.008(2) 0.0042(18)
C69 0.064(2) 0.0286(15) 0.074(2) -0.0052(16) 0.0000(19) 0.0028(16)
C70 0.0429(19) 0.047(2) 0.051(2) 0.0006(16) 0.0133(16) 0.0168(16)
C71 0.077(3) 0.051(2) 0.048(2) 0.0047(17) 0.0003(18) 0.0185(19)
N42 0.197(8) 0.162(7) 0.108(5) 0.036(4) -0.075(6) -0.043(7)
C74 0.107(7) 0.219(12) 0.112(6) 0.096(8) -0.049(6) -0.055(7)
C75 0.087(5) 0.369(17) 0.163(8) 0.145(10) -0.007(5) -0.007(8)
N43 0.201(7) 0.116(4) 0.086(3) 0.014(3) 0.008(4) -0.005(5)
C76 0.152(6) 0.082(4) 0.070(4) 0.015(3) 0.026(4) 0.014(4)
C77 0.144(6) 0.153(7) 0.094(4) 0.015(4) 0.005(4) 0.014(5)
N44 0.141(6) 0.182(7) 0.130(5) -0.036(4) 0.040(4) 0.006(5)
C78 0.093(4) 0.101(4) 0.069(3) -0.021(3) 0.018(3) -0.007(3)
C79 0.079(4) 0.107(4) 0.115(4) -0.008(3) -0.001(3) -0.020(3)
N45 0.158(6) 0.177(6) 0.077(3) -0.013(4) 0.001(3) -0.017(5)
C80 0.085(3) 0.098(4) 0.067(3) -0.014(3) 0.005(3) 0.011(3)
C81 0.134(5) 0.077(3) 0.082(3) -0.004(3) -0.014(3) 0.018(3)

loop_
_atom_type_symbol
_atom_type_description
_atom_type_scat_dispersion_real
_atom_type_scat_dispersion_imag
_atom_type_scat_source
C C 0.0033 0.0016 'International Tables Vol C Tables 4.2.6.8 and 6.1.1.4'
H H 0.0000 0.0000 'International Tables Vol C Tables 4.2.6.8 and 6.1.1.4'
N N 0.0061 0.0033 'International Tables Vol C Tables 4.2.6.8 and 6.1.1.4'
O O 0.0106 0.0060 'International Tables Vol C Tables 4.2.6.8 and 6.1.1.4'
Fe Fe 0.3463 0.8444 'International Tables Vol C Tables 4.2.6.8 and 6.1.1.4'

loop_
_geom_angle_atom_site_label_1
_geom_angle_atom_site_label_2
_geom_angle_atom_site_label_3
_geom_angle
_geom_angle_site_symmetry_1
_geom_angle_site_symmetry_3
_geom_angle_publ_flag
N4 Fe1 N1 125.03(10) . . ?
N4 Fe1 O3 144.21(9) . . ?
N1 Fe1 O3 85.30(8) . . ?
N4 Fe1 N6 93.74(10) . . ?
N1 Fe1 N6 104.18(10) . . ?
O3 Fe1 N6 96.51(9) . . ?
N4 Fe1 O1A 80.34(11) . . ?
N1 Fe1 O1A 87.69(10) . . ?
O3 Fe1 O1A 82.77(9) . . ?
N6 Fe1 O1A 168.03(10) . . ?
O6B Fe2 O2A 113.2(4) . . ?
O6B Fe2 N2 135.1(4) . . ?
O2A Fe2 N2 110.62(12) . . ?
O6B Fe2 N9 90.9(3) . . ?
O2A Fe2 N9 87.12(11) . . ?
N2 Fe2 N9 100.60(9) . . ?
O6B Fe2 O3 88.2(3) . . ?
O2A Fe2 O3 87.75(10) . . ?
N2 Fe2 O3 84.26(8) . . ?
N9 Fe2 O3 173.92(9) . . ?
O6B Fe2 O5A 40.7(3) . . ?
O2A Fe2 O5A 153.87(14) . . ?
N2 Fe2 O5A 95.39(12) . . ?
N9 Fe2 O5A 90.59(11) . . ?
O3 Fe2 O5A 92.59(11) . . ?
O6B Fe2 O1B 137.8(5) . . ?
O2A Fe2 O1B 24.8(4) . . ?
N2 Fe2 O1B 85.8(4) . . ?
N9 Fe2 O1B 90.3(3) . . ?
O3 Fe2 O1B 86.4(3) . . ?
O5A Fe2 O1B 178.3(4) . . ?
O6B Fe2 O6A 17.6(3) . . ?
O2A Fe2 O6A 96.04(16) . . ?
N2 Fe2 O6A 152.63(15) . . ?
N9 Fe2 O6A 86.37(12) . . ?
O3 Fe2 O6A 90.94(12) . . ?
O5A Fe2 O6A 57.83(16) . . ?
O1B Fe2 O6A 120.8(4) . . ?
N21 Fe11 O11 86.58(9) . . ?
N21 Fe11 N26 114.14(10) . . ?
O11 Fe11 N26 136.01(9) . . ?
N21 Fe11 N24 117.84(10) . . ?
O11 Fe11 N24 102.48(9) . . ?
N26 Fe11 N24 100.81(11) . . ?
O13 Fe12 N22 121.00(10) . . ?
O13 Fe12 O15 143.81(10) . . ?
N22 Fe12 O15 92.41(9) . . ?
O13 Fe12 N29 91.68(10) . . ?
N22 Fe12 N29 98.89(9) . . ?
O15 Fe12 N29 96.75(10) . . ?
O13 Fe12 O11 87.82(9) . . ?
N22 Fe12 O11 84.87(8) . . ?
O15 Fe12 O11 81.31(9) . . ?
N29 Fe12 O11 175.87(8) . . ?
C2 N1 N2 108.2(2) . . ?
C2 N1 Fe1 126.14(18) . . ?
N2 N1 Fe1 125.47(17) . . ?
C3 N2 N1 107.3(2) . . ?
C3 N2 Fe2 134.01(19) . . ?
N1 N2 Fe2 116.72(17) . . ?
C10 N3 C4 111.3(2) . . ?
C10 N3 C5 114.1(2) . . ?
C4 N3 C5 114.7(2) . . ?
C6 N4 C7 106.6(3) . . ?
C6 N4 Fe1 124.5(2) . . ?
C7 N4 Fe1 128.9(2) . . ?
C8 N5 C6 107.3(3) . . ?
C8 N5 C9 127.0(3) . . ?
C6 N5 C9 125.7(3) . . ?
C11 N6 C12 104.9(3) . . ?
C11 N6 Fe1 122.7(2) . . ?
C12 N6 Fe1 131.8(2) . . ?
C11 N7 C13 107.0(3) . . ?
C11 N7 C14 125.9(3) . . ?
C13 N7 C14 127.0(3) . . ?
C21 N8 C16 110.8(2) . . ?
C21 N8 C15 112.8(2) . . ?
C16 N8 C15 111.0(2) . . ?
C17 N9 C18 104.9(3) . . ?
C17 N9 Fe2 130.5(2) . . ?
C18 N9 Fe2 124.3(2) . . ?
C17 N10 C19 106.6(3) . . ?
C17 N10 C20 126.2(3) . . ?
C19 N10 C20 127.2(3) . . ?
C22 N11 C23 105.3(3) . . ?
C22 N12 C24 107.0(3) . . ?
C22 N12 C25 125.8(3) . . ?
C24 N12 C25 127.2(3) . . ?
C42 N21 N22 108.4(2) . . ?
C42 N21 Fe11 125.43(19) . . ?
N22 N21 Fe11 125.89(17) . . ?
C43 N22 N21 107.3(2) . . ?
C43 N22 Fe12 136.1(2) . . ?
N21 N22 Fe12 116.45(16) . . ?
C50 N23 C45 114.0(3) . . ?
C50 N23 C44 112.9(3) . . ?
C45 N23 C44 111.8(3) . . ?
C46 N24 C47 105.5(3) . . ?
C46 N24 Fe11 122.4(2) . . ?
C47 N24 Fe11 132.1(2) . . ?
C46 N25 C48 106.8(3) . . ?
C46 N25 C49 126.7(3) . . ?
C48 N25 C49 126.4(3) . . ?
C51 N26 C52 106.5(3) . . ?
C51 N26 Fe11 118.9(2) . . ?
C52 N26 Fe11 134.6(2) . . ?
C51 N27 C53 107.4(3) . . ?
C51 N27 C54 126.0(3) . . ?
C53 N27 C54 126.6(3) . . ?
C61 N28 C56 111.2(2) . . ?
C61 N28 C55 112.1(2) . . ?
C56 N28 C55 111.0(2) . . ?
C57 N29 C58 105.7(3) . . ?
C57 N29 Fe12 133.2(2) . . ?
C58 N29 Fe12 120.5(2) . . ?
C59 N30 C57 107.6(3) . . ?
C59 N30 C60 125.3(3) . . ?
C57 N30 C60 126.9(3) . . ?
C62 N31 C63 104.5(5) . . ?
C62 N32 C64 105.5(5) . . ?
C62 N32 C65 126.6(4) . . ?
C64 N32 C65 127.7(4) . . ?
C26A O1A Fe1 137.1(3) . . ?
C26A O2A Fe2 130.0(3) . . ?
O1A C26A O2A 125.2(4) . . ?
O1A C26A C27A 114.7(4) . . ?
O2A C26A C27A 120.1(4) . . ?
C26B O1B Fe2 102.0(14) . . ?
O2B C26B O1B 116(2) . . ?
O2B C26B C27B 123.3(19) . . ?
O1B C26B C27B 118.4(18) . . ?
C28 O3 Fe1 97.0(2) . . ?
C28 O3 Fe2 135.1(2) . . ?
Fe1 O3 Fe2 109.83(9) . . ?
C30A O5A Fe2 90.9(5) . . ?
C30A O6A Fe2 88.8(5) . . ?
O6A C30A O5A 122.3(8) . . ?
O6A C30A C31A 120.1(7) . . ?
O5A C30A C31A 117.1(8) . . ?
C30B O6B Fe2 117.7(9) . . ?
O6B C30B O5B 126.8(11) . . ?
O6B C30B C31B 110.6(11) . . ?
O5B C30B C31B 120.7(11) . . ?
C66 O11 Fe11 103.90(19) . . ?
C66 O11 Fe12 125.52(18) . . ?
Fe11 O11 Fe12 106.75(8) . . ?
C68 O13 Fe12 122.5(2) . . ?
C70 O15 Fe12 97.7(2) . . ?
C2 C1 C3 104.4(2) . . ?
N1 C2 C1 110.4(2) . . ?
N1 C2 C4 118.4(2) . . ?
C1 C2 C4 130.9(3) . . ?
N2 C3 C1 109.6(2) . . ?
N2 C3 C15 121.4(2) . . ?
C1 C3 C15 128.4(3) . . ?
N3 C4 C2 109.9(2) . . ?
N3 C5 C6 111.6(3) . . ?
N4 C6 N5 109.6(3) . . ?
N4 C6 C5 126.0(3) . . ?
N5 C6 C5 124.4(3) . . ?
C8 C7 N4 109.5(4) . . ?
C7 C8 N5 107.0(3) . . ?
N3 C10 C11 110.4(2) . . ?
N6 C11 N7 111.4(3) . . ?
N6 C11 C10 124.2(3) . . ?
N7 C11 C10 124.3(3) . . ?
C13 C12 N6 110.0(3) . . ?
C12 C13 N7 106.6(3) . . ?
N8 C15 C3 113.4(2) . . ?
C17 C16 N8 109.9(2) . . ?
N9 C17 N10 111.6(3) . . ?
N9 C17 C16 126.7(3) . . ?
N10 C17 C16 121.6(3) . . ?
C19 C18 N9 110.2(3) . . ?
C18 C19 N10 106.7(3) . . ?
N8 C21 C22 110.0(3) . . ?
N11 C22 N12 110.8(3) . . ?
N11 C22 C21 125.7(3) . . ?
N12 C22 C21 123.5(3) . . ?
C24 C23 N11 111.1(4) . . ?
C23 C24 N12 105.9(3) . . ?
O4 C28 O3 120.3(3) . . ?
O4 C28 C29 121.2(3) . . ?
O3 C28 C29 118.5(3) . . ?
C42 C41 C43 104.3(2) . . ?
N21 C42 C41 109.9(3) . . ?
N21 C42 C44 118.7(2) . . ?
C41 C42 C44 130.9(3) . . ?
N22 C43 C41 110.0(3) . . ?
N22 C43 C55 121.3(3) . . ?
C41 C43 C55 128.6(3) . . ?
N23 C44 C42 110.2(2) . . ?
N23 C45 C46 109.6(3) . . ?
N24 C46 N25 111.1(3) . . ?
N24 C46 C45 124.0(3) . . ?
N25 C46 C45 124.8(3) . . ?
C48 C47 N24 109.7(4) . . ?
C47 C48 N25 106.9(4) . . ?
N23 C50 C51 109.1(3) . . ?
N26 C51 N27 110.5(3) . . ?
N26 C51 C50 123.5(3) . . ?
N27 C51 C50 126.0(3) . . ?
N26 C52 C53 109.3(3) . . ?
C52 C53 N27 106.3(3) . . ?
N28 C55 C43 115.1(2) . . ?
N28 C56 C57 110.5(2) . . ?
N29 C57 N30 110.3(3) . . ?
N29 C57 C56 126.6(3) . . ?
N30 C57 C56 123.0(3) . . ?
C59 C58 N29 109.8(3) . . ?
N30 C59 C58 106.5(3) . . ?
N28 C61 C62 110.8(3) . . ?
N31 C62 N32 111.9(4) . . ?
N31 C62 C61 124.9(4) . . ?
N32 C62 C61 123.2(4) . . ?
C64 C63 N31 111.4(5) . . ?
C63 C64 N32 106.6(5) . . ?
O12 C66 O11 121.0(3) . . ?
O12 C66 C67 121.9(3) . . ?
O11 C66 C67 117.1(3) . . ?
O13 C68 O14A 123.2(4) . . ?
O13 C68 O14B 116.8(6) . . ?
O14A C68 O14B 48.3(5) . . ?
O13 C68 C69 117.1(3) . . ?
O14A C68 C69 118.4(4) . . ?
O14B C68 C69 112.4(6) . . ?
O15 C70 O16 120.8(3) . . ?
O15 C70 C71 119.6(3) . . ?
O16 C70 C71 119.6(3) . . ?
N42 C74 C75 172.9(13) . . ?
N43 C76 C77 176.7(8) . . ?
N44 C78 C79 178.2(7) . . ?
N45 C80 C81 176.5(7) . . ?

loop_
_geom_bond_atom_site_label_1
_geom_bond_atom_site_label_2
_geom_bond_distance
_geom_bond_site_symmetry_2
_geom_bond_publ_flag
Fe1 N4 2.109(2) . ?
Fe1 N1 2.112(2) . ?
Fe1 O3 2.168(2) . ?
Fe1 N6 2.179(3) . ?
Fe1 O1A 2.251(3) . ?
Fe2 O6B 2.013(11) . ?
Fe2 O2A 2.013(3) . ?
Fe2 N2 2.134(2) . ?
Fe2 N9 2.207(3) . ?
Fe2 O3 2.238(2) . ?
Fe2 O5A 2.241(5) . ?
Fe2 O1B 2.253(14) . ?
Fe2 O6A 2.302(5) . ?
Fe11 N21 2.071(2) . ?
Fe11 O11 2.080(2) . ?
Fe11 N26 2.082(2) . ?
Fe11 N24 2.088(3) . ?
Fe12 O13 1.997(2) . ?
Fe12 N22 2.111(2) . ?
Fe12 O15 2.161(2) . ?
Fe12 N29 2.197(2) . ?
Fe12 O11 2.321(2) . ?
N1 C2 1.341(3) . ?
N1 N2 1.363(3) . ?
N2 C3 1.353(4) . ?
N3 C10 1.460(4) . ?
N3 C4 1.461(4) . ?
N3 C5 1.464(4) . ?
N4 C6 1.322(4) . ?
N4 C7 1.368(4) . ?
N5 C8 1.357(5) . ?
N5 C6 1.367(4) . ?
N5 C9 1.466(5) . ?
N6 C11 1.314(4) . ?
N6 C12 1.381(4) . ?
N7 C11 1.345(4) . ?
N7 C13 1.361(5) . ?
N7 C14 1.466(5) . ?
N8 C21 1.476(4) . ?
N8 C16 1.477(4) . ?
N8 C15 1.480(4) . ?
N9 C17 1.318(4) . ?
N9 C18 1.385(4) . ?
N10 C17 1.352(4) . ?
N10 C19 1.375(5) . ?
N10 C20 1.452(5) . ?
N11 C22 1.318(5) . ?
N11 C23 1.373(5) . ?
N12 C22 1.362(4) . ?
N12 C24 1.376(5) . ?
N12 C25 1.468(5) . ?
N21 C42 1.344(3) . ?
N21 N22 1.373(3) . ?
N22 C43 1.348(4) . ?
N23 C50 1.456(4) . ?
N23 C45 1.461(4) . ?
N23 C44 1.477(4) . ?
N24 C46 1.314(4) . ?
N24 C47 1.387(5) . ?
N25 C46 1.357(4) . ?
N25 C48 1.369(5) . ?
N25 C49 1.443(5) . ?
N26 C51 1.327(4) . ?
N26 C52 1.363(4) . ?
N27 C51 1.352(4) . ?
N27 C53 1.369(4) . ?
N27 C54 1.463(4) . ?
N28 C61 1.475(4) . ?
N28 C56 1.481(4) . ?
N28 C55 1.483(4) . ?
N29 C57 1.325(4) . ?
N29 C58 1.376(4) . ?
N30 C59 1.354(4) . ?
N30 C57 1.365(4) . ?
N30 C60 1.462(4) . ?
N31 C62 1.320(5) . ?
N31 C63 1.375(7) . ?
N32 C62 1.351(5) . ?
N32 C64 1.395(6) . ?
N32 C65 1.450(6) . ?
O1A C26A 1.244(5) . ?
O2A C26A 1.262(6) . ?
C26A C27A 1.485(7) . ?
O1B C26B 1.23(3) . ?
O2B C26B 1.16(2) . ?
C26B C27B 1.53(3) . ?
O3 C28 1.273(4) . ?
O4 C28 1.232(4) . ?
O5A C30A 1.267(9) . ?
O6A C30A 1.242(11) . ?
C30A C31A 1.541(12) . ?
O5B C30B 1.248(14) . ?
O6B C30B 1.227(15) . ?
C30B C31B 1.490(17) . ?
O11 C66 1.283(3) . ?
O12 C66 1.231(4) . ?
O13 C68 1.235(4) . ?
O14A C68 1.261(5) . ?
O14B C68 1.313(12) . ?
O15 C70 1.244(4) . ?
O16 C70 1.254(4) . ?
C1 C2 1.370(4) . ?
C1 C3 1.396(4) . ?
C2 C4 1.499(4) . ?
C3 C15 1.509(4) . ?
C5 C6 1.470(5) . ?
C7 C8 1.342(6) . ?
C10 C11 1.491(4) . ?
C12 C13 1.336(6) . ?
C16 C17 1.476(4) . ?
C18 C19 1.335(5) . ?
C21 C22 1.493(5) . ?
C23 C24 1.336(6) . ?
C28 C29 1.503(5) . ?
C41 C42 1.384(4) . ?
C41 C43 1.397(4) . ?
C42 C44 1.496(4) . ?
C43 C55 1.504(4) . ?
C45 C46 1.495(5) . ?
C47 C48 1.337(6) . ?
C50 C51 1.500(5) . ?
C52 C53 1.366(5) . ?
C56 C57 1.490(4) . ?
C58 C59 1.355(5) . ?
C61 C62 1.479(5) . ?
C63 C64 1.313(9) . ?
C66 C67 1.496(5) . ?
C68 C69 1.512(5) . ?
C70 C71 1.504(5) . ?
N42 C74 1.128(13) . ?
C74 C75 1.409(15) . ?
N43 C76 1.155(9) . ?
C76 C77 1.403(9) . ?
N44 C78 1.111(7) . ?
C78 C79 1.409(8) . ?
N45 C80 1.116(6) . ?
C80 C81 1.437(7) . ?
